data_9014198
loop_
_publ_author_name
'Zaharko, O.'
'Schobinger-Papamantellos P'
'Ritter, C.'
'Rodriguez-Carvajal J'
'Buschow, K.'

_publ_section_title
;
 Influence of thermal history on crystal structure, microstructure and
 magnetic properties of Tb Fe6 Ge6 (II)
 _cod_database_code 1006168
;
_journal_name_full 'Journal of Magnetism and Magnetic Materials'
_journal_page_first 293
_journal_page_last 308
_journal_paper_doi 10.1016/S0304-8853(98)00148-6
_journal_volume 187
_journal_year 1998
_chemical_formula_sum 'Fe3 Ge3 Tb0.5'
_space_group_IT_number 63
_symmetry_space_group_name_Hall '-C 2c 2'
_symmetry_space_group_name_H-M 'C m c m'
_cell_angle_alpha 90
_cell_angle_beta 90
_cell_angle_gamma 90
_cell_length_a 8.1292
_cell_length_b 17.73227
_cell_length_c 5.11886
_cell_formula_units_Z 8
_cell_volume 737.879
_database_code_amcsd 0013069
_exptl_crystal_density_diffrn 8.369
_cod_duplicate_entry 1006168
_cod_original_formula_sum 'Tb.5 Ge3 Fe3'
_cod_database_code 9014198
_amcsd_formula_title 'Fe6 Ge6 Tb'

loop_
_space_group_symop_operation_xyz
x,y,z
1/2+x,1/2+y,z
x,-y,1/2+z
1/2+x,1/2-y,1/2+z
-x,y,1/2-z
1/2-x,1/2+y,1/2-z
-x,y,z
1/2-x,1/2+y,z
x,-y,-z
1/2+x,1/2-y,-z
x,y,1/2-z
1/2+x,1/2+y,1/2-z
-x,-y,1/2+z
1/2-x,1/2-y,1/2+z
-x,-y,-z
1/2-x,1/2-y,-z

loop_
_atom_site_label
_atom_site_fract_x
_atom_site_fract_y
_atom_site_fract_z
_atom_site_occupancy
Tb1 0.00000 0.12200 0.25000 0.83000
Tb2 0.50000 0.12800 0.25000 0.17000
Ge1 0.00000 0.03760 0.75000 1.00000
Ge2 0.50000 0.04330 0.75000 1.00000
Ge3 0.00000 0.21300 0.75000 1.00000
Ge4 0.50000 0.20450 0.75000 1.00000
Ge5 0.34770 0.12520 0.25000 0.83000
Ge6 0.84770 0.12480 0.25000 0.17000
Fe1 0.25000 0.25000 0.00000 1.00000
Fe2 0.25080 0.00000 0.00000 1.00000
Fe3 0.25080 0.12400 0.75000 1.00000

loop_
_cod_related_entry_id
_cod_related_entry_database
_cod_related_entry_code
1 AMCSD 0013069
